data_7717030
loop_
_publ_author_name
'Guglielmero, Luca'
'Ciccone, Lidia'
'Mezzetta, Andrea'
'D'Andrea, Felicia'
'Guazzelli, Lorenzo'
'Pomelli, Christian Silvio'

_publ_section_title
;
 Synthesis and characterization of divalent metal-betaine-bistriflimide
 complexes: a property comparison with metal bistriflimide salts.
;
_journal_issue 40
_journal_name_full 'Dalton transactions (Cambridge, England : 2003)'
_journal_page_first 16693
_journal_page_last 16708
_journal_paper_doi 10.1039/d4dt01950d
_journal_volume 53
_journal_year 2024
_chemical_formula_sum 'C19 H33 Ca F12 N5 O14 S4'
_chemical_formula_weight 951.82
_chemical_name_systematic CaBetTfN_2
_space_group_crystal_system triclinic
_space_group_IT_number 2
_space_group_name_Hall '-P 1'
_space_group_name_H-M_alt 'P -1'
_atom_sites_solution_hydrogens geom
_audit_creation_method SHELXL-2018/1
_audit_update_record
;
2024-07-29 deposited with the CCDC.	2024-09-11 downloaded from the CCDC.
;
_cell_angle_alpha 105.4270(10)
_cell_angle_beta 105.0780(10)
_cell_angle_gamma 101.0740(10)
_cell_formula_units_Z 2
_cell_length_a 9.0322(2)
_cell_length_b 15.1177(4)
_cell_length_c 15.2478(4)
_cell_measurement_reflns_used 9892
_cell_measurement_temperature 100(2)
_cell_measurement_theta_max 28.29
_cell_measurement_theta_min 2.39
_cell_volume 1860.00(8)
_computing_cell_refinement 'Apex4 (Bruker AXS Inc., 2022)'
_computing_data_collection 'Apex4 (Bruker AXS Inc., 2022)'
_computing_data_reduction 'Apex4 (Bruker AXS Inc., 2022)'
_computing_structure_refinement 'SHELXL-2018/1 (Sheldrick, 2018)'
_computing_structure_solution 'SHELXT 2018/2 (Sheldrick, 2018)'
_diffrn_ambient_temperature 100(2)
_diffrn_measured_fraction_theta_full 0.999
_diffrn_measured_fraction_theta_max 0.998
_diffrn_measurement_device_type 'Bruker D8 Venture'
_diffrn_radiation_type MoK\a
_diffrn_radiation_wavelength 0.71073
_diffrn_reflns_av_R_equivalents 0.0361
_diffrn_reflns_av_unetI/netI 0.0252
_diffrn_reflns_Laue_measured_fraction_full 0.999
_diffrn_reflns_Laue_measured_fraction_max 0.998
_diffrn_reflns_limit_h_max 12
_diffrn_reflns_limit_h_min -11
_diffrn_reflns_limit_k_max 20
_diffrn_reflns_limit_k_min -20
_diffrn_reflns_limit_l_max 20
_diffrn_reflns_limit_l_min -20
_diffrn_reflns_number 52290
_diffrn_reflns_point_group_measured_fraction_full 0.999
_diffrn_reflns_point_group_measured_fraction_max 0.998
_diffrn_reflns_theta_full 25.242
_diffrn_reflns_theta_max 28.291
_diffrn_reflns_theta_min 2.387
_diffrn_source micro-focus
_exptl_absorpt_coefficient_mu 0.519
_exptl_absorpt_correction_T_max 0.974
_exptl_absorpt_correction_T_min 0.880
_exptl_absorpt_correction_type multi-scan
_exptl_absorpt_process_details
;
 SADABS 2016/2: Krause, L., Herbst-Irmer, R., Sheldrick G.M. & Stalke D.,
 J. Appl. Cryst. 48 (2015) 3-10
;
_exptl_crystal_colour white
_exptl_crystal_density_diffrn 1.699
_exptl_crystal_density_meas ?
_exptl_crystal_description tabular
_exptl_crystal_F_000 972
_exptl_crystal_size_max 0.250
_exptl_crystal_size_mid 0.050
_exptl_crystal_size_min 0.050
_refine_diff_density_max 0.916
_refine_diff_density_min -0.471
_refine_diff_density_rms 0.064
_refine_ls_extinction_method none
_refine_ls_goodness_of_fit_ref 1.049
_refine_ls_hydrogen_treatment constr
_refine_ls_matrix_type full
_refine_ls_number_parameters 508
_refine_ls_number_reflns 9211
_refine_ls_number_restraints 0
_refine_ls_restrained_S_all 1.049
_refine_ls_R_factor_all 0.0362
_refine_ls_R_factor_gt 0.0324
_refine_ls_shift/su_max 0.001
_refine_ls_shift/su_mean 0.000
_refine_ls_structure_factor_coef Fsqd
_refine_ls_weighting_details 'w=1/[\s^2^(Fo^2^)+(0.0337P)^2^+1.7887P] where P=(Fo^2^+2Fc^2^)/3'
_refine_ls_weighting_scheme calc
_refine_ls_wR_factor_gt 0.0801
_refine_ls_wR_factor_ref 0.0826
_reflns_Friedel_coverage 0.000
_reflns_number_gt 8259
_reflns_number_total 9211
_reflns_threshold_expression 'I > 2\s(I)'
_cod_data_source_file d4dt01950d2.cif
_cod_data_source_block shelx_CCDC1
_cod_depositor_comments
;
The following automatic conversions were performed:

data item '_exptl_crystal_density_meas' value 'not measured' was
changed to '?' -- the value is perceived as not measured.

Automatic conversion script
Id: cif_fix_values 8170 2020-07-09 18:12:32Z antanas 

 Adding full bibliography for 7717029--7717030.cif.
;
_cod_database_code 7717030
_shelx_shelxl_version_number 2018/1
_shelx_space_group_comment
;
The symmetry employed for this shelxl refinement is uniquely defined
by the following loop, which should always be used as a source of
symmetry information in preference to the above space-group names.
They are only intended as comments.
;
_shelx_estimated_absorpt_t_min 0.880
_shelx_estimated_absorpt_t_max 0.974

loop_
_space_group_symop_operation_xyz
'x, y, z'
'-x, -y, -z'

loop_
_atom_site_label
_atom_site_type_symbol
_atom_site_fract_x
_atom_site_fract_y
_atom_site_fract_z
_atom_site_U_iso_or_equiv
_atom_site_adp_type
_atom_site_occupancy
_atom_site_site_symmetry_order
_atom_site_calc_flag
_atom_site_refinement_flags_posn
_atom_site_refinement_flags_adp
_atom_site_refinement_flags_occupancy
_atom_site_disorder_assembly
_atom_site_disorder_group
Ca1 Ca 0.500000 0.500000 0.000000 0.00858(8) Uani 1 2 d S . P . .
Ca2 Ca 0.000000 0.500000 0.000000 0.00872(8) Uani 1 2 d S . P . .
S1 S 0.89676(4) 0.73701(3) 0.47560(3) 0.01327(8) Uani 1 1 d . . . . .
S2 S 0.77194(4) 0.65629(3) 0.59552(3) 0.01574(8) Uani 1 1 d . . . . .
S3 S 0.66039(5) 1.05104(3) 0.73664(3) 0.01543(8) Uani 1 1 d . . . . .
S4 S 0.66544(5) 0.99849(3) 0.89880(3) 0.01490(8) Uani 1 1 d . . . . .
F1 F 1.03366(15) 0.90014(8) 0.46831(9) 0.0357(3) Uani 1 1 d . . . . .
F2 F 0.88063(15) 0.70617(9) 0.78200(8) 0.0335(3) Uani 1 1 d . . . . .
F3 F 1.02356(13) 0.79021(8) 0.72364(8) 0.0277(2) Uani 1 1 d . . . . .
F4 F 0.79844(16) 0.81344(9) 0.73064(9) 0.0373(3) Uani 1 1 d . . . . .
F5 F 0.79087(15) 0.88470(8) 0.46646(9) 0.0342(3) Uani 1 1 d . . . . .
F6 F 0.97749(17) 0.91055(8) 0.59911(8) 0.0393(3) Uani 1 1 d . . . . .
F7 F 0.44255(15) 0.96835(9) 0.56776(8) 0.0364(3) Uani 1 1 d . . . . .
F8 F 0.93499(12) 1.10673(9) 1.03236(8) 0.0297(2) Uani 1 1 d . . . . .
F9 F 0.72623(14) 1.11360(8) 1.07333(8) 0.0324(3) Uani 1 1 d . . . . .
F10 F 0.5895(2) 0.88162(10) 0.60989(10) 0.0603(5) Uani 1 1 d . . . . .
F11 F 0.40719(19) 0.90378(11) 0.67200(10) 0.0570(4) Uani 1 1 d . . . . .
F12 F 0.78100(14) 1.18516(7) 0.97606(8) 0.0283(2) Uani 1 1 d . . . . .
O1 O 0.91419(14) 0.44919(9) 0.11773(8) 0.0206(2) Uani 1 1 d . . . . .
O2 O 0.96439(13) 0.65264(8) 0.05372(8) 0.0174(2) Uani 1 1 d . . . . .
O3 O 0.23393(13) 0.55940(8) 0.12787(8) 0.0167(2) Uani 1 1 d . . . . .
O4 O 0.83039(15) 0.70060(9) 0.37268(8) 0.0206(2) Uani 1 1 d . . . . .
O5 O 1.04974(14) 0.72594(10) 0.51924(9) 0.0231(3) Uani 1 1 d . . . . .
O6 O 0.61361(15) 0.62258(10) 0.59748(10) 0.0276(3) Uani 1 1 d . . . . .
O7 O 0.86900(15) 0.59155(8) 0.58952(9) 0.0210(2) Uani 1 1 d . . . . .
O8 O 0.50348(14) 1.00175(9) 0.88215(9) 0.0220(2) Uani 1 1 d . . . . .
O9 O 0.77909(16) 1.07930(10) 0.69533(9) 0.0270(3) Uani 1 1 d . . . . .
O10 O 0.56499(16) 1.11413(9) 0.75815(9) 0.0227(3) Uani 1 1 d . . . . .
O11 O 0.71057(16) 0.92300(9) 0.92894(9) 0.0240(3) Uani 1 1 d . . . . .
O12 O 0.65256(14) 0.42860(9) 0.08893(8) 0.0196(2) Uani 1 1 d . . . . .
O13 O 0.49474(13) 0.59401(8) 0.14895(8) 0.0169(2) Uani 1 1 d . . . . .
O14 O 0.70277(14) 0.63044(8) 0.02452(9) 0.0207(2) Uani 1 1 d . . . . .
N1 N 0.67241(15) 0.37521(10) 0.25825(9) 0.0140(2) Uani 1 1 d . . . . .
N2 N 0.29994(14) 0.66635(9) 0.32827(9) 0.0111(2) Uani 1 1 d . . . . .
N3 N 0.77694(14) 0.83257(9) 0.13763(9) 0.0113(2) Uani 1 1 d . . . . .
N4 N 0.76266(15) 0.71143(10) 0.52125(10) 0.0164(3) Uani 1 1 d . . . . .
N5 N 0.73767(16) 1.01131(10) 0.81769(10) 0.0166(3) Uani 1 1 d . . . . .
C1 C 0.7186(2) 0.33379(16) 0.33727(14) 0.0290(4) Uani 1 1 d . . . . .
H20 H 0.724605 0.268691 0.309650 0.044 Uiso 1 1 calc R U . . .
H19 H 0.638431 0.332176 0.369909 0.044 Uiso 1 1 calc R U . . .
H1 H 0.823032 0.373481 0.383777 0.044 Uiso 1 1 calc R U . . .
C2 C 0.7984(2) 0.37479(14) 0.20937(13) 0.0219(3) Uani 1 1 d . . . . .
H18 H 0.794789 0.307460 0.179023 0.026 Uiso 1 1 calc R U . . .
H27 H 0.904365 0.406145 0.259748 0.026 Uiso 1 1 calc R U . . .
C3 C 0.78618(18) 0.42377(11) 0.13212(11) 0.0143(3) Uani 1 1 d . . . . .
C4 C 0.37645(17) 0.60143(10) 0.17526(10) 0.0109(3) Uani 1 1 d . . . . .
C5 C 0.42107(17) 0.67370(10) 0.27677(10) 0.0122(3) Uani 1 1 d . . . . .
H6 H 0.520930 0.667432 0.317438 0.015 Uiso 1 1 calc R U . . .
H5 H 0.444983 0.738727 0.272244 0.015 Uiso 1 1 calc R U . . .
C6 C 0.14919(19) 0.68577(13) 0.27849(12) 0.0187(3) Uani 1 1 d . . . . .
H29 H 0.175557 0.747342 0.268161 0.028 Uiso 1 1 calc R U . . .
H2 H 0.080038 0.687755 0.318562 0.028 Uiso 1 1 calc R U . . .
H28 H 0.093505 0.634884 0.216226 0.028 Uiso 1 1 calc R U . . .
C7 C 0.37495(19) 0.74061(12) 0.42628(11) 0.0195(3) Uani 1 1 d . . . . .
H4 H 0.402636 0.803989 0.419900 0.029 Uiso 1 1 calc R U . . .
H33 H 0.471880 0.727923 0.460958 0.029 Uiso 1 1 calc R U . . .
H3 H 0.299433 0.738515 0.462156 0.029 Uiso 1 1 calc R U . . .
C8 C 0.84332(17) 0.68083(10) 0.05093(10) 0.0116(3) Uani 1 1 d . . . . .
C9 C 0.87504(17) 0.79001(10) 0.08050(11) 0.0122(3) Uani 1 1 d . . . . .
H7 H 0.989413 0.819859 0.119032 0.015 Uiso 1 1 calc R U . . .
H8 H 0.855650 0.807667 0.021318 0.015 Uiso 1 1 calc R U . . .
C10 C 0.84357(19) 0.93955(11) 0.17152(12) 0.0175(3) Uani 1 1 d . . . . .
H10 H 0.840379 0.960722 0.115809 0.026 Uiso 1 1 calc R U . . .
H9 H 0.954313 0.958001 0.214299 0.026 Uiso 1 1 calc R U . . .
H11 H 0.779392 0.969602 0.206531 0.026 Uiso 1 1 calc R U . . .
C11 C 0.79130(19) 0.80061(12) 0.22361(11) 0.0169(3) Uani 1 1 d . . . . .
H14 H 0.742944 0.731409 0.202195 0.025 Uiso 1 1 calc R U . . .
H12 H 0.735966 0.833502 0.263543 0.025 Uiso 1 1 calc R U . . .
H13 H 0.904381 0.816002 0.261380 0.025 Uiso 1 1 calc R U . . .
C12 C 0.60408(17) 0.80684(11) 0.07773(11) 0.0160(3) Uani 1 1 d . . . . .
H16 H 0.595096 0.831162 0.023629 0.024 Uiso 1 1 calc R U . . .
H17 H 0.544743 0.835412 0.117509 0.024 Uiso 1 1 calc R U . . .
H15 H 0.559696 0.737156 0.053000 0.024 Uiso 1 1 calc R U . . .
C13 C 0.5113(2) 0.31352(17) 0.18955(14) 0.0365(5) Uani 1 1 d . . . . .
H23 H 0.477823 0.339461 0.137541 0.055 Uiso 1 1 calc R U . . .
H21 H 0.433521 0.312456 0.223964 0.055 Uiso 1 1 calc R U . . .
H22 H 0.517186 0.248344 0.162286 0.055 Uiso 1 1 calc R U . . .
C14 C 0.6668(3) 0.47378(14) 0.30108(15) 0.0333(4) Uani 1 1 d . . . . .
H25 H 0.632027 0.500410 0.249804 0.050 Uiso 1 1 calc R U . . .
H24 H 0.773382 0.513172 0.344834 0.050 Uiso 1 1 calc R U . . .
H26 H 0.591348 0.473225 0.337056 0.050 Uiso 1 1 calc R U . . .
C15 C 0.2603(2) 0.56995(12) 0.33907(13) 0.0224(3) Uani 1 1 d . . . . .
H30 H 0.208942 0.520963 0.275248 0.034 Uiso 1 1 calc R U . . .
H32 H 0.187409 0.568154 0.376667 0.034 Uiso 1 1 calc R U . . .
H31 H 0.358539 0.557566 0.372381 0.034 Uiso 1 1 calc R U . . .
C16 C 0.9258(2) 0.86626(12) 0.50492(13) 0.0236(3) Uani 1 1 d . . . . .
C17 C 0.8747(2) 0.74778(13) 0.71478(12) 0.0221(3) Uani 1 1 d . . . . .
C18 C 0.5162(2) 0.94473(13) 0.64131(13) 0.0265(4) Uani 1 1 d . . . . .
C20 C 0.7838(2) 1.10771(12) 1.00085(12) 0.0187(3) Uani 1 1 d . . . . .

loop_
_atom_site_aniso_label
_atom_site_aniso_U_11
_atom_site_aniso_U_22
_atom_site_aniso_U_33
_atom_site_aniso_U_23
_atom_site_aniso_U_13
_atom_site_aniso_U_12
Ca1 0.00712(17) 0.00979(17) 0.00899(17) 0.00337(14) 0.00266(13) 0.00240(13)
Ca2 0.00687(17) 0.01049(18) 0.00874(17) 0.00261(14) 0.00298(13) 0.00256(13)
S1 0.01338(17) 0.01520(17) 0.01366(17) 0.00766(13) 0.00499(13) 0.00465(13)
S2 0.01466(17) 0.01860(18) 0.02004(18) 0.01133(15) 0.00931(14) 0.00636(14)
S3 0.02003(18) 0.01319(17) 0.01320(17) 0.00441(13) 0.00567(14) 0.00464(14)
S4 0.01736(18) 0.01255(17) 0.01530(17) 0.00633(13) 0.00512(14) 0.00327(13)
F1 0.0412(7) 0.0255(6) 0.0397(7) 0.0162(5) 0.0166(5) -0.0041(5)
F2 0.0421(7) 0.0499(7) 0.0221(5) 0.0221(5) 0.0163(5) 0.0216(6)
F3 0.0251(5) 0.0312(6) 0.0207(5) 0.0062(4) 0.0032(4) 0.0036(4)
F4 0.0489(7) 0.0411(7) 0.0295(6) 0.0078(5) 0.0153(5) 0.0322(6)
F5 0.0453(7) 0.0256(6) 0.0421(7) 0.0191(5) 0.0158(6) 0.0206(5)
F6 0.0618(8) 0.0218(6) 0.0214(6) -0.0002(4) 0.0082(5) 0.0010(5)
F7 0.0379(7) 0.0407(7) 0.0205(5) 0.0100(5) -0.0054(5) 0.0094(5)
F8 0.0182(5) 0.0381(6) 0.0250(5) 0.0095(5) 0.0017(4) -0.0009(4)
F9 0.0390(6) 0.0323(6) 0.0222(5) 0.0023(4) 0.0201(5) -0.0024(5)
F10 0.0735(10) 0.0375(7) 0.0366(7) -0.0191(6) -0.0166(7) 0.0334(7)
F11 0.0569(9) 0.0471(8) 0.0352(7) 0.0110(6) -0.0005(6) -0.0306(7)
F12 0.0411(6) 0.0134(5) 0.0270(5) 0.0054(4) 0.0114(5) 0.0015(4)
O1 0.0159(5) 0.0310(6) 0.0193(6) 0.0141(5) 0.0091(4) 0.0040(5)
O2 0.0143(5) 0.0147(5) 0.0220(6) 0.0036(4) 0.0041(4) 0.0073(4)
O3 0.0104(5) 0.0211(6) 0.0126(5) -0.0004(4) 0.0013(4) 0.0034(4)
O4 0.0251(6) 0.0213(6) 0.0142(5) 0.0057(5) 0.0060(5) 0.0047(5)
O5 0.0150(5) 0.0372(7) 0.0274(6) 0.0215(6) 0.0099(5) 0.0114(5)
O6 0.0183(6) 0.0357(7) 0.0368(7) 0.0199(6) 0.0156(5) 0.0056(5)
O7 0.0242(6) 0.0193(6) 0.0280(6) 0.0139(5) 0.0131(5) 0.0105(5)
O8 0.0164(6) 0.0272(6) 0.0257(6) 0.0132(5) 0.0089(5) 0.0046(5)
O9 0.0267(7) 0.0352(7) 0.0230(6) 0.0132(6) 0.0120(5) 0.0072(5)
O10 0.0334(7) 0.0195(6) 0.0237(6) 0.0110(5) 0.0142(5) 0.0144(5)
O11 0.0332(7) 0.0183(6) 0.0235(6) 0.0121(5) 0.0068(5) 0.0099(5)
O12 0.0170(5) 0.0294(6) 0.0203(6) 0.0160(5) 0.0067(4) 0.0125(5)
O13 0.0126(5) 0.0210(6) 0.0142(5) 0.0005(4) 0.0063(4) 0.0031(4)
O14 0.0151(5) 0.0121(5) 0.0328(7) 0.0022(5) 0.0125(5) -0.0001(4)
N1 0.0114(6) 0.0196(6) 0.0160(6) 0.0109(5) 0.0066(5) 0.0058(5)
N2 0.0113(5) 0.0126(6) 0.0094(5) 0.0031(4) 0.0039(4) 0.0037(4)
N3 0.0116(5) 0.0111(6) 0.0116(6) 0.0035(4) 0.0041(4) 0.0042(4)
N4 0.0134(6) 0.0224(7) 0.0194(6) 0.0127(5) 0.0075(5) 0.0075(5)
N5 0.0180(6) 0.0186(6) 0.0157(6) 0.0070(5) 0.0065(5) 0.0074(5)
C1 0.0295(9) 0.0455(11) 0.0315(10) 0.0305(9) 0.0178(8) 0.0185(8)
C2 0.0174(7) 0.0360(9) 0.0270(8) 0.0225(8) 0.0139(7) 0.0144(7)
C3 0.0156(7) 0.0159(7) 0.0136(7) 0.0077(6) 0.0055(5) 0.0045(5)
C4 0.0128(6) 0.0112(6) 0.0096(6) 0.0039(5) 0.0040(5) 0.0040(5)
C5 0.0098(6) 0.0136(6) 0.0115(6) 0.0013(5) 0.0050(5) 0.0014(5)
C6 0.0136(7) 0.0288(8) 0.0163(7) 0.0069(6) 0.0053(6) 0.0120(6)
C7 0.0184(7) 0.0237(8) 0.0113(7) -0.0022(6) 0.0051(6) 0.0056(6)
C8 0.0146(7) 0.0102(6) 0.0104(6) 0.0034(5) 0.0053(5) 0.0028(5)
C9 0.0111(6) 0.0102(6) 0.0170(7) 0.0041(5) 0.0078(5) 0.0026(5)
C10 0.0197(7) 0.0099(7) 0.0212(8) 0.0028(6) 0.0055(6) 0.0051(6)
C11 0.0212(7) 0.0189(7) 0.0122(7) 0.0073(6) 0.0062(6) 0.0056(6)
C12 0.0114(7) 0.0182(7) 0.0173(7) 0.0043(6) 0.0031(6) 0.0064(6)
C13 0.0246(9) 0.0483(12) 0.0238(9) 0.0106(9) 0.0054(7) -0.0128(8)
C14 0.0605(14) 0.0248(9) 0.0269(9) 0.0109(8) 0.0245(9) 0.0221(9)
C15 0.0316(9) 0.0174(8) 0.0251(8) 0.0124(7) 0.0153(7) 0.0069(7)
C16 0.0318(9) 0.0172(8) 0.0205(8) 0.0075(6) 0.0084(7) 0.0027(7)
C17 0.0278(9) 0.0283(9) 0.0180(8) 0.0114(7) 0.0108(7) 0.0155(7)
C18 0.0325(9) 0.0194(8) 0.0183(8) 0.0033(6) -0.0017(7) 0.0045(7)
C20 0.0200(7) 0.0197(8) 0.0158(7) 0.0055(6) 0.0085(6) 0.0010(6)

loop_
_atom_type_symbol
_atom_type_description
_atom_type_scat_dispersion_real
_atom_type_scat_dispersion_imag
_atom_type_scat_source
C C 0.0033 0.0016 'International Tables Vol C Tables 4.2.6.8 and 6.1.1.4'
H H 0.0000 0.0000 'International Tables Vol C Tables 4.2.6.8 and 6.1.1.4'
N N 0.0061 0.0033 'International Tables Vol C Tables 4.2.6.8 and 6.1.1.4'
O O 0.0106 0.0060 'International Tables Vol C Tables 4.2.6.8 and 6.1.1.4'
F F 0.0171 0.0103 'International Tables Vol C Tables 4.2.6.8 and 6.1.1.4'
S S 0.1246 0.1234 'International Tables Vol C Tables 4.2.6.8 and 6.1.1.4'
Ca Ca 0.2262 0.3064 'International Tables Vol C Tables 4.2.6.8 and 6.1.1.4'

loop_
_geom_angle_atom_site_label_1
_geom_angle_atom_site_label_2
_geom_angle_atom_site_label_3
_geom_angle
_geom_angle_site_symmetry_1
_geom_angle_site_symmetry_3
_geom_angle_publ_flag
O14 Ca1 O14 180.0 . 2_665 ?
O14 Ca1 O12 96.81(4) . . ?
O14 Ca1 O12 83.19(4) 2_665 . ?
O14 Ca1 O12 83.19(4) . 2_665 ?
O14 Ca1 O12 96.81(4) 2_665 2_665 ?
O12 Ca1 O12 180.0 . 2_665 ?
O14 Ca1 O13 82.84(4) . . ?
O14 Ca1 O13 97.16(4) 2_665 . ?
O12 Ca1 O13 85.38(4) . . ?
O12 Ca1 O13 94.62(4) 2_665 . ?
O14 Ca1 O13 97.16(4) . 2_665 ?
O14 Ca1 O13 82.84(4) 2_665 2_665 ?
O12 Ca1 O13 94.62(4) . 2_665 ?
O12 Ca1 O13 85.38(4) 2_665 2_665 ?
O13 Ca1 O13 180.00(5) . 2_665 ?
O3 Ca2 O3 180.0 . 2_565 ?
O3 Ca2 O2 94.56(4) . 2_665 ?
O3 Ca2 O2 85.44(4) 2_565 2_665 ?
O3 Ca2 O2 85.44(4) . 1_455 ?
O3 Ca2 O2 94.56(4) 2_565 1_455 ?
O2 Ca2 O2 180.0 2_665 1_455 ?
O3 Ca2 O1 79.49(4) . 1_455 ?
O3 Ca2 O1 100.51(4) 2_565 1_455 ?
O2 Ca2 O1 86.14(4) 2_665 1_455 ?
O2 Ca2 O1 93.86(4) 1_455 1_455 ?
O3 Ca2 O1 100.51(4) . 2_665 ?
O3 Ca2 O1 79.49(4) 2_565 2_665 ?
O2 Ca2 O1 93.86(4) 2_665 2_665 ?
O2 Ca2 O1 86.14(4) 1_455 2_665 ?
O1 Ca2 O1 180.00(6) 1_455 2_665 ?
O4 S1 O5 117.87(8) . . ?
O4 S1 N4 109.91(7) . . ?
O5 S1 N4 116.86(7) . . ?
O4 S1 C16 103.74(8) . . ?
O5 S1 C16 105.66(8) . . ?
N4 S1 C16 100.13(8) . . ?
O6 S2 O7 118.64(8) . . ?
O6 S2 N4 108.08(8) . . ?
O7 S2 N4 115.24(7) . . ?
O6 S2 C17 103.22(8) . . ?
O7 S2 C17 104.30(8) . . ?
N4 S2 C17 105.78(8) . . ?
O9 S3 O10 117.86(8) . . ?
O9 S3 N5 107.87(8) . . ?
O10 S3 N5 117.41(7) . . ?
O9 S3 C18 104.16(9) . . ?
O10 S3 C18 103.65(9) . . ?
N5 S3 C18 103.95(8) . . ?
O11 S4 O8 118.49(8) . . ?
O11 S4 N5 109.21(8) . . ?
O8 S4 N5 115.73(7) . . ?
O11 S4 C20 104.34(8) . . ?
O8 S4 C20 104.76(8) . . ?
N5 S4 C20 102.15(7) . . ?
C3 O1 Ca2 137.42(10) . 1_655 ?
C8 O2 Ca2 132.57(10) . 1_655 ?
C4 O3 Ca2 159.42(10) . . ?
C3 O12 Ca1 149.49(11) . . ?
C4 O13 Ca1 128.49(10) . . ?
C8 O14 Ca1 156.94(11) . . ?
C14 N1 C13 110.68(16) . . ?
C14 N1 C1 108.86(14) . . ?
C13 N1 C1 107.87(14) . . ?
C14 N1 C2 110.59(14) . . ?
C13 N1 C2 111.34(14) . . ?
C1 N1 C2 107.37(12) . . ?
C15 N2 C7 108.89(12) . . ?
C15 N2 C6 109.41(13) . . ?
C7 N2 C6 108.13(12) . . ?
C15 N2 C5 110.74(12) . . ?
C7 N2 C5 106.86(11) . . ?
C6 N2 C5 112.68(11) . . ?
C11 N3 C12 109.89(12) . . ?
C11 N3 C10 108.92(12) . . ?
C12 N3 C10 108.34(11) . . ?
C11 N3 C9 110.14(11) . . ?
C12 N3 C9 112.10(11) . . ?
C10 N3 C9 107.36(11) . . ?
S2 N4 S1 125.26(8) . . ?
S3 N5 S4 123.89(9) . . ?
N1 C1 H20 109.5 . . ?
N1 C1 H19 109.5 . . ?
H20 C1 H19 109.5 . . ?
N1 C1 H1 109.5 . . ?
H20 C1 H1 109.5 . . ?
H19 C1 H1 109.5 . . ?
N1 C2 C3 116.95(13) . . ?
N1 C2 H18 108.1 . . ?
C3 C2 H18 108.1 . . ?
N1 C2 H27 108.1 . . ?
C3 C2 H27 108.1 . . ?
H18 C2 H27 107.3 . . ?
O1 C3 O12 128.05(14) . . ?
O1 C3 C2 113.77(13) . . ?
O12 C3 C2 118.06(13) . . ?
O3 C4 O13 127.07(14) . . ?
O3 C4 C5 119.76(13) . . ?
O13 C4 C5 113.14(12) . . ?
N2 C5 C4 117.44(12) . . ?
N2 C5 H6 107.9 . . ?
C4 C5 H6 107.9 . . ?
N2 C5 H5 107.9 . . ?
C4 C5 H5 107.9 . . ?
H6 C5 H5 107.2 . . ?
N2 C6 H29 109.5 . . ?
N2 C6 H2 109.5 . . ?
H29 C6 H2 109.5 . . ?
N2 C6 H28 109.5 . . ?
H29 C6 H28 109.5 . . ?
H2 C6 H28 109.5 . . ?
N2 C7 H4 109.5 . . ?
N2 C7 H33 109.5 . . ?
H4 C7 H33 109.5 . . ?
N2 C7 H3 109.5 . . ?
H4 C7 H3 109.5 . . ?
H33 C7 H3 109.5 . . ?
O2 C8 O14 127.05(14) . . ?
O2 C8 C9 114.53(13) . . ?
O14 C8 C9 118.39(13) . . ?
N3 C9 C8 116.22(11) . . ?
N3 C9 H7 108.2 . . ?
C8 C9 H7 108.2 . . ?
N3 C9 H8 108.2 . . ?
C8 C9 H8 108.2 . . ?
H7 C9 H8 107.4 . . ?
N3 C10 H10 109.5 . . ?
N3 C10 H9 109.5 . . ?
H10 C10 H9 109.5 . . ?
N3 C10 H11 109.5 . . ?
H10 C10 H11 109.5 . . ?
H9 C10 H11 109.5 . . ?
N3 C11 H14 109.5 . . ?
N3 C11 H12 109.5 . . ?
H14 C11 H12 109.5 . . ?
N3 C11 H13 109.5 . . ?
H14 C11 H13 109.5 . . ?
H12 C11 H13 109.5 . . ?
N3 C12 H16 109.5 . . ?
N3 C12 H17 109.5 . . ?
H16 C12 H17 109.5 . . ?
N3 C12 H15 109.5 . . ?
H16 C12 H15 109.5 . . ?
H17 C12 H15 109.5 . . ?
N1 C13 H23 109.5 . . ?
N1 C13 H21 109.5 . . ?
H23 C13 H21 109.5 . . ?
N1 C13 H22 109.5 . . ?
H23 C13 H22 109.5 . . ?
H21 C13 H22 109.5 . . ?
N1 C14 H25 109.5 . . ?
N1 C14 H24 109.5 . . ?
H25 C14 H24 109.5 . . ?
N1 C14 H26 109.5 . . ?
H25 C14 H26 109.5 . . ?
H24 C14 H26 109.5 . . ?
N2 C15 H30 109.5 . . ?
N2 C15 H32 109.5 . . ?
H30 C15 H32 109.5 . . ?
N2 C15 H31 109.5 . . ?
H30 C15 H31 109.5 . . ?
H32 C15 H31 109.5 . . ?
F6 C16 F5 108.94(16) . . ?
F6 C16 F1 108.85(15) . . ?
F5 C16 F1 108.43(15) . . ?
F6 C16 S1 111.42(12) . . ?
F5 C16 S1 110.73(12) . . ?
F1 C16 S1 108.41(13) . . ?
F4 C17 F3 108.82(15) . . ?
F4 C17 F2 108.48(14) . . ?
F3 C17 F2 108.07(14) . . ?
F4 C17 S2 111.26(12) . . ?
F3 C17 S2 111.15(11) . . ?
F2 C17 S2 108.97(13) . . ?
F11 C18 F7 108.04(17) . . ?
F11 C18 F10 108.49(18) . . ?
F7 C18 F10 108.05(16) . . ?
F11 C18 S3 111.53(13) . . ?
F7 C18 S3 110.15(13) . . ?
F10 C18 S3 110.48(14) . . ?
F12 C20 F9 108.60(14) . . ?
F12 C20 F8 108.36(13) . . ?
F9 C20 F8 107.82(14) . . ?
F12 C20 S4 111.22(11) . . ?
F9 C20 S4 110.06(11) . . ?
F8 C20 S4 110.67(12) . . ?

loop_
_geom_bond_atom_site_label_1
_geom_bond_atom_site_label_2
_geom_bond_distance
_geom_bond_site_symmetry_2
_geom_bond_publ_flag
Ca1 O14 2.2906(11) . ?
Ca1 O14 2.2906(11) 2_665 ?
Ca1 O12 2.2979(11) . ?
Ca1 O12 2.2980(11) 2_665 ?
Ca1 O13 2.3548(11) . ?
Ca1 O13 2.3548(11) 2_665 ?
Ca2 O3 2.2954(11) . ?
Ca2 O3 2.2954(11) 2_565 ?
Ca2 O2 2.3485(11) 2_665 ?
Ca2 O2 2.3485(11) 1_455 ?
Ca2 O1 2.3753(11) 1_455 ?
Ca2 O1 2.3753(11) 2_665 ?
S1 O4 1.4315(12) . ?
S1 O5 1.4316(12) . ?
S1 N4 1.5820(13) . ?
S1 C16 1.8341(18) . ?
S2 O6 1.4339(12) . ?
S2 O7 1.4347(12) . ?
S2 N4 1.5699(13) . ?
S2 C17 1.8362(19) . ?
S3 O9 1.4307(13) . ?
S3 O10 1.4340(12) . ?
S3 N5 1.5757(14) . ?
S3 C18 1.8331(18) . ?
S4 O11 1.4283(12) . ?
S4 O8 1.4311(12) . ?
S4 N5 1.5784(14) . ?
S4 C20 1.8385(17) . ?
F1 C16 1.329(2) . ?
F2 C17 1.333(2) . ?
F3 C17 1.329(2) . ?
F4 C17 1.319(2) . ?
F5 C16 1.324(2) . ?
F6 C16 1.322(2) . ?
F7 C18 1.320(2) . ?
F8 C20 1.329(2) . ?
F9 C20 1.3285(18) . ?
F10 C18 1.321(2) . ?
F11 C18 1.316(2) . ?
F12 C20 1.3254(19) . ?
O1 C3 1.2405(19) . ?
O2 C8 1.2425(18) . ?
O3 C4 1.2412(18) . ?
O12 C3 1.2416(19) . ?
O13 C4 1.2490(18) . ?
O14 C8 1.2463(18) . ?
N1 C14 1.476(2) . ?
N1 C13 1.500(2) . ?
N1 C1 1.503(2) . ?
N1 C2 1.5140(19) . ?
N2 C15 1.496(2) . ?
N2 C7 1.4971(19) . ?
N2 C6 1.5002(19) . ?
N2 C5 1.5075(18) . ?
N3 C11 1.4972(19) . ?
N3 C12 1.5030(18) . ?
N3 C10 1.5048(19) . ?
N3 C9 1.5101(18) . ?
C1 H20 0.9800 . ?
C1 H19 0.9800 . ?
C1 H1 0.9800 . ?
C2 C3 1.541(2) . ?
C2 H18 0.9900 . ?
C2 H27 0.9900 . ?
C4 C5 1.5358(19) . ?
C5 H6 0.9900 . ?
C5 H5 0.9900 . ?
C6 H29 0.9800 . ?
C6 H2 0.9800 . ?
C6 H28 0.9800 . ?
C7 H4 0.9800 . ?
C7 H33 0.9800 . ?
C7 H3 0.9800 . ?
C8 C9 1.538(2) . ?
C9 H7 0.9900 . ?
C9 H8 0.9900 . ?
C10 H10 0.9800 . ?
C10 H9 0.9800 . ?
C10 H11 0.9800 . ?
C11 H14 0.9800 . ?
C11 H12 0.9800 . ?
C11 H13 0.9800 . ?
C12 H16 0.9800 . ?
C12 H17 0.9800 . ?
C12 H15 0.9800 . ?
C13 H23 0.9800 . ?
C13 H21 0.9800 . ?
C13 H22 0.9800 . ?
C14 H25 0.9800 . ?
C14 H24 0.9800 . ?
C14 H26 0.9800 . ?
C15 H30 0.9800 . ?
C15 H32 0.9800 . ?
C15 H31 0.9800 . ?

loop_
_geom_torsion_atom_site_label_1
_geom_torsion_atom_site_label_2
_geom_torsion_atom_site_label_3
_geom_torsion_atom_site_label_4
_geom_torsion
_geom_torsion_site_symmetry_1
_geom_torsion_site_symmetry_2
_geom_torsion_site_symmetry_3
_geom_torsion_site_symmetry_4
_geom_torsion_publ_flag
O6 S2 N4 S1 -163.06(11) . . . . ?
O7 S2 N4 S1 -27.72(14) . . . . ?
C17 S2 N4 S1 86.92(12) . . . . ?
O4 S1 N4 S2 124.83(11) . . . . ?
O5 S1 N4 S2 -12.97(15) . . . . ?
C16 S1 N4 S2 -126.42(11) . . . . ?
O9 S3 N5 S4 162.98(10) . . . . ?
O10 S3 N5 S4 26.91(14) . . . . ?
C18 S3 N5 S4 -86.84(12) . . . . ?
O11 S4 N5 S3 152.11(10) . . . . ?
O8 S4 N5 S3 15.34(14) . . . . ?
C20 S4 N5 S3 -97.81(11) . . . . ?
C14 N1 C2 C3 -55.2(2) . . . . ?
C13 N1 C2 C3 68.3(2) . . . . ?
C1 N1 C2 C3 -173.86(15) . . . . ?
Ca2 O1 C3 O12 -10.0(3) 1_655 . . . ?
Ca2 O1 C3 C2 165.78(12) 1_655 . . . ?
Ca1 O12 C3 O1 -25.9(3) . . . . ?
Ca1 O12 C3 C2 158.50(16) . . . . ?
N1 C2 C3 O1 157.57(15) . . . . ?
N1 C2 C3 O12 -26.2(2) . . . . ?
Ca2 O3 C4 O13 -46.9(4) . . . . ?
Ca2 O3 C4 C5 131.1(2) . . . . ?
Ca1 O13 C4 O3 0.7(2) . . . . ?
Ca1 O13 C4 C5 -177.47(9) . . . . ?
C15 N2 C5 C4 58.74(17) . . . . ?
C7 N2 C5 C4 177.20(13) . . . . ?
C6 N2 C5 C4 -64.18(16) . . . . ?
O3 C4 C5 N2 20.8(2) . . . . ?
O13 C4 C5 N2 -160.91(13) . . . . ?
Ca2 O2 C8 O14 7.2(2) 1_655 . . . ?
Ca2 O2 C8 C9 -170.54(9) 1_655 . . . ?
Ca1 O14 C8 O2 30.1(4) . . . . ?
Ca1 O14 C8 C9 -152.3(2) . . . . ?
C11 N3 C9 C8 53.10(16) . . . . ?
C12 N3 C9 C8 -69.58(16) . . . . ?
C10 N3 C9 C8 171.56(12) . . . . ?
O2 C8 C9 N3 -142.58(13) . . . . ?
O14 C8 C9 N3 39.48(19) . . . . ?
O4 S1 C16 F6 175.84(13) . . . . ?
O5 S1 C16 F6 -59.52(15) . . . . ?
N4 S1 C16 F6 62.27(15) . . . . ?
O4 S1 C16 F5 54.43(14) . . . . ?
O5 S1 C16 F5 179.07(12) . . . . ?
N4 S1 C16 F5 -59.14(13) . . . . ?
O4 S1 C16 F1 -64.40(14) . . . . ?
O5 S1 C16 F1 60.24(14) . . . . ?
N4 S1 C16 F1 -177.97(12) . . . . ?
O6 S2 C17 F4 -55.64(14) . . . . ?
O7 S2 C17 F4 179.75(12) . . . . ?
N4 S2 C17 F4 57.79(14) . . . . ?
O6 S2 C17 F3 -177.09(12) . . . . ?
O7 S2 C17 F3 58.30(13) . . . . ?
N4 S2 C17 F3 -63.66(13) . . . . ?
O6 S2 C17 F2 63.92(13) . . . . ?
O7 S2 C17 F2 -60.69(13) . . . . ?
N4 S2 C17 F2 177.35(11) . . . . ?
O9 S3 C18 F11 173.23(14) . . . . ?
O10 S3 C18 F11 -62.91(16) . . . . ?
N5 S3 C18 F11 60.35(16) . . . . ?
O9 S3 C18 F7 -66.81(16) . . . . ?
O10 S3 C18 F7 57.06(15) . . . . ?
N5 S3 C18 F7 -179.69(13) . . . . ?
O9 S3 C18 F10 52.48(16) . . . . ?
O10 S3 C18 F10 176.35(14) . . . . ?
N5 S3 C18 F10 -60.39(16) . . . . ?
O11 S4 C20 F12 166.56(12) . . . . ?
O8 S4 C20 F12 -68.23(13) . . . . ?
N5 S4 C20 F12 52.83(13) . . . . ?
O11 S4 C20 F9 -73.03(14) . . . . ?
O8 S4 C20 F9 52.18(14) . . . . ?
N5 S4 C20 F9 173.24(12) . . . . ?
O11 S4 C20 F8 46.04(13) . . . . ?
O8 S4 C20 F8 171.26(11) . . . . ?
N5 S4 C20 F8 -67.68(12) . . . . ?
